data_2237014
loop_
_publ_author_name
'Thanigaimani, Kaliyaperumal'
'Khalib, Nuridayanti Che'
'Farhadikoutenaei, Abbas'
'Arshad, Suhana'
'Razak, Ibrahim Abdul'

_publ_section_title
;
 Bis(2,6-diamino-4-chloropyrimidin-1-ium) fumarate
;
_journal_coeditor_code RZ5019
_journal_issue 12
_journal_name_full 'Acta Crystallographica Section E'
_journal_page_first o3321
_journal_page_last o3322
_journal_paper_doi 10.1107/S1600536812045308
_journal_volume 68
_journal_year 2012
_chemical_formula_iupac 'C4 H6 Cl N4 +, 0.5C4 H2 O4 2-'
_chemical_formula_moiety 'C4 H6 Cl N4 +, 0.5(C4 H2 O4 2-)'
_chemical_formula_sum 'C6 H7 Cl N4 O2'
_chemical_formula_weight 202.61
_chemical_name_systematic
;
Bis(2,6-diamino-4-chloropyrimidin-1-ium) fumarate
;
_space_group_IT_number 14
_symmetry_cell_setting monoclinic
_symmetry_space_group_name_Hall '-P 2ybc'
_symmetry_space_group_name_H-M 'P 1 21/c 1'
_atom_sites_solution_hydrogens geom
_atom_sites_solution_primary direct
_atom_sites_solution_secondary difmap
_audit_creation_method SHELXL-97
_cell_angle_alpha 90.00
_cell_angle_beta 100.990(4)
_cell_angle_gamma 90.00
_cell_formula_units_Z 4
_cell_length_a 5.4478(7)
_cell_length_b 10.5187(14)
_cell_length_c 14.8171(18)
_cell_measurement_reflns_used 6512
_cell_measurement_temperature 100.0(10)
_cell_measurement_theta_max 32.56
_cell_measurement_theta_min 3.41
_cell_volume 833.50(18)
_computing_cell_refinement 'SAINT (Bruker, 2009)'
_computing_data_collection 'APEX2 (Bruker, 2009)'
_computing_data_reduction 'SAINT (Bruker, 2009)'
_computing_molecular_graphics 'SHELXTL (Sheldrick, 2008)'
_computing_publication_material
;
SHELXTL (Sheldrick, 2008) and PLATON (Spek, 2009)
;
_computing_structure_refinement 'SHELXTL (Sheldrick, 2008)'
_computing_structure_solution 'SHELXTL (Sheldrick, 2008)'
_diffrn_ambient_temperature 100.0(10)
_diffrn_measured_fraction_theta_full 0.985
_diffrn_measured_fraction_theta_max 0.985
_diffrn_measurement_device_type
;
Bruker SMART APEXII DUO CCD area-detector
;
_diffrn_measurement_method '\f and \w scans'
_diffrn_radiation_monochromator graphite
_diffrn_radiation_source 'fine-focus sealed tube'
_diffrn_radiation_type MoK\a
_diffrn_radiation_wavelength 0.71073
_diffrn_reflns_av_R_equivalents 0.0332
_diffrn_reflns_av_sigmaI/netI 0.0326
_diffrn_reflns_limit_h_max 8
_diffrn_reflns_limit_h_min -8
_diffrn_reflns_limit_k_max 11
_diffrn_reflns_limit_k_min -15
_diffrn_reflns_limit_l_max 20
_diffrn_reflns_limit_l_min -22
_diffrn_reflns_number 9206
_diffrn_reflns_theta_full 32.56
_diffrn_reflns_theta_max 32.56
_diffrn_reflns_theta_min 2.39
_diffrn_standards_number 0
_exptl_absorpt_coefficient_mu 0.429
_exptl_absorpt_correction_T_max 0.9306
_exptl_absorpt_correction_T_min 0.7494
_exptl_absorpt_correction_type multi-scan
_exptl_absorpt_process_details '(<i>SADABS</i>; Bruker, 2009)'
_exptl_crystal_colour colourless
_exptl_crystal_density_diffrn 1.615
_exptl_crystal_density_method 'not measured'
_exptl_crystal_description block
_exptl_crystal_F_000 416
_exptl_crystal_size_max 0.71
_exptl_crystal_size_mid 0.31
_exptl_crystal_size_min 0.17
_refine_diff_density_max 0.782
_refine_diff_density_min -0.779
_refine_ls_extinction_method none
_refine_ls_goodness_of_fit_ref 1.079
_refine_ls_hydrogen_treatment mixed
_refine_ls_matrix_type full
_refine_ls_number_parameters 138
_refine_ls_number_reflns 2984
_refine_ls_number_restraints 1
_refine_ls_restrained_S_all 1.079
_refine_ls_R_factor_all 0.0460
_refine_ls_R_factor_gt 0.0422
_refine_ls_shift/su_max 0.000
_refine_ls_shift/su_mean 0.000
_refine_ls_structure_factor_coef Fsqd
_refine_ls_weighting_details 'calc w=1/[\s^2^(Fo^2^)+(0.0781P)^2^+0.3432P] where P=(Fo^2^+2Fc^2^)/3'
_refine_ls_weighting_scheme calc
_refine_ls_wR_factor_gt 0.1231
_refine_ls_wR_factor_ref 0.1265
_reflns_number_gt 2708
_reflns_number_total 2984
_reflns_threshold_expression I>2\s(I)
_cod_data_source_file rz5019.cif
_cod_data_source_block I
_cod_original_sg_symbol_H-M 'P 21/c'
_cod_database_code 2237014
_cod_database_fobs_code 2237014

loop_
_symmetry_equiv_pos_as_xyz
'x, y, z'
'-x, y+1/2, -z+1/2'
'-x, -y, -z'
'x, -y-1/2, z-1/2'

loop_
_atom_site_type_symbol
_atom_site_label
_atom_site_fract_x
_atom_site_fract_y
_atom_site_fract_z
_atom_site_U_iso_or_equiv
_atom_site_adp_type
_atom_site_calc_flag
_atom_site_refinement_flags
_atom_site_occupancy
_atom_site_symmetry_multiplicity
Cl Cl1 0.40235(6) 0.33920(3) 0.76706(2) 0.01926(11) Uani d . 1 1
N N1 0.60987(19) 0.49304(10) 0.89510(7) 0.0145(2) Uani d . 1 1
N N2 0.94266(19) 0.63383(10) 0.88172(7) 0.01248(19) Uani d D 1 1
N N3 0.7774(2) 0.62835(11) 1.01344(8) 0.0172(2) Uani d . 1 1
N N4 1.1199(2) 0.64457(11) 0.75251(8) 0.0155(2) Uani d . 1 1
C C1 0.7751(2) 0.58432(11) 0.92934(8) 0.0128(2) Uani d . 1 1
C C2 0.9508(2) 0.59135(11) 0.79616(8) 0.0121(2) Uani d . 1 1
C C3 0.7835(2) 0.49584(11) 0.75646(8) 0.0139(2) Uani d . 1 1
H H3A 0.7827 0.4627 0.6968 0.017 Uiso calc R 1 1
C C4 0.6220(2) 0.45442(11) 0.81056(8) 0.0138(2) Uani d . 1 1
O O1 0.1038(2) 0.65131(9) 0.56049(7) 0.0197(2) Uani d . 1 1
O O2 0.2393(2) 0.68272(9) 0.42877(7) 0.0196(2) Uani d . 1 1
C C5 0.2377(2) 0.62262(11) 0.50395(8) 0.0145(2) Uani d . 1 1
C C6 0.4095(2) 0.51141(11) 0.52358(8) 0.0148(2) Uani d . 1 1
H H6A 0.3894 0.4547 0.5715 0.018 Uiso calc R 1 1
H H1 1.054(4) 0.688(2) 0.9060(19) 0.054(8) Uiso d D 1 1
H H2 0.874(4) 0.685(2) 1.0338(16) 0.031(6) Uiso d . 1 1
H H3 0.662(4) 0.597(2) 1.0383(16) 0.035(6) Uiso d . 1 1
H H4 1.118(4) 0.629(2) 0.7009(16) 0.024(5) Uiso d . 1 1
H H5 1.208(4) 0.697(2) 0.7770(15) 0.025(5) Uiso d . 1 1

loop_
_atom_site_aniso_label
_atom_site_aniso_U_11
_atom_site_aniso_U_22
_atom_site_aniso_U_33
_atom_site_aniso_U_12
_atom_site_aniso_U_13
_atom_site_aniso_U_23
Cl1 0.01810(17) 0.01552(16) 0.02516(18) -0.00602(9) 0.00670(12) -0.00792(10)
N1 0.0156(4) 0.0128(4) 0.0160(5) -0.0033(3) 0.0054(3) -0.0023(3)
N2 0.0156(4) 0.0097(4) 0.0130(4) -0.0027(3) 0.0050(3) -0.0008(3)
N3 0.0212(5) 0.0169(5) 0.0153(5) -0.0072(4) 0.0082(4) -0.0037(4)
N4 0.0205(5) 0.0133(4) 0.0138(4) -0.0028(4) 0.0063(4) -0.0010(4)
C1 0.0144(5) 0.0103(5) 0.0145(5) -0.0017(4) 0.0047(4) 0.0002(4)
C2 0.0139(5) 0.0094(4) 0.0135(5) 0.0008(3) 0.0041(4) 0.0004(3)
C3 0.0155(5) 0.0114(5) 0.0154(5) -0.0015(4) 0.0047(4) -0.0020(4)
C4 0.0141(5) 0.0101(4) 0.0178(5) -0.0014(4) 0.0040(4) -0.0022(4)
O1 0.0235(5) 0.0206(5) 0.0174(4) 0.0087(3) 0.0096(4) 0.0032(3)
O2 0.0270(5) 0.0178(4) 0.0159(4) 0.0112(4) 0.0089(4) 0.0055(3)
C5 0.0167(5) 0.0132(5) 0.0138(5) 0.0039(4) 0.0039(4) 0.0004(4)
C6 0.0179(5) 0.0126(5) 0.0143(5) 0.0049(4) 0.0039(4) 0.0023(4)

loop_
_atom_type_symbol
_atom_type_description
_atom_type_scat_dispersion_real
_atom_type_scat_dispersion_imag
_atom_type_scat_source
C C 0.0033 0.0016 'International Tables Vol C Tables 4.2.6.8 and 6.1.1.4'
H H 0.0000 0.0000 'International Tables Vol C Tables 4.2.6.8 and 6.1.1.4'
Cl Cl 0.1484 0.1585 'International Tables Vol C Tables 4.2.6.8 and 6.1.1.4'
N N 0.0061 0.0033 'International Tables Vol C Tables 4.2.6.8 and 6.1.1.4'
O O 0.0106 0.0060 'International Tables Vol C Tables 4.2.6.8 and 6.1.1.4'

loop_
_geom_angle_atom_site_label_1
_geom_angle_atom_site_label_2
_geom_angle_atom_site_label_3
_geom_angle_site_symmetry_1
_geom_angle
C4 N1 C1 . 114.99(10)
C2 N2 C1 . 120.34(10)
C2 N2 H1 . 118(2)
C1 N2 H1 . 122(2)
C1 N3 H2 . 119.5(17)
C1 N3 H3 . 113.3(16)
H2 N3 H3 . 127(2)
C2 N4 H4 . 120.1(17)
C2 N4 H5 . 119.4(16)
H4 N4 H5 . 120(2)
N3 C1 N1 . 119.22(10)
N3 C1 N2 . 117.81(11)
N1 C1 N2 . 122.97(10)
N4 C2 N2 . 117.47(11)
N4 C2 C3 . 122.99(11)
N2 C2 C3 . 119.54(10)
C4 C3 C2 . 114.80(10)
C4 C3 H3A . 122.6
C2 C3 H3A . 122.6
N1 C4 C3 . 127.36(11)
N1 C4 Cl1 . 114.05(9)
C3 C4 Cl1 . 118.59(9)
O1 C5 O2 . 124.44(11)
O1 C5 C6 . 118.95(11)
O2 C5 C6 . 116.61(10)
C6 C6 C5 3_666 122.53(14)
C6 C6 H6A 3_666 118.7
C5 C6 H6A . 118.7

loop_
_geom_bond_atom_site_label_1
_geom_bond_atom_site_label_2
_geom_bond_site_symmetry_2
_geom_bond_distance
Cl1 C4 . 1.7385(12)
N1 C4 . 1.3305(15)
N1 C1 . 1.3474(15)
N2 C2 . 1.3529(15)
N2 C1 . 1.3592(14)
N2 H1 . 0.862(10)
N3 C1 . 1.3273(15)
N3 H2 . 0.81(2)
N3 H3 . 0.85(2)
N4 C2 . 1.3444(15)
N4 H4 . 0.78(2)
N4 H5 . 0.77(2)
C2 C3 . 1.4076(16)
C3 C4 . 1.3695(16)
C3 H3A . 0.9500
O1 C5 . 1.2482(14)
O2 C5 . 1.2824(14)
C5 C6 . 1.4919(16)
C6 C6 3_666 1.334(2)
C6 H6A . 0.9500

loop_
_geom_hbond_atom_site_label_D
_geom_hbond_atom_site_label_H
_geom_hbond_atom_site_label_A
_geom_hbond_site_symmetry_A
_geom_hbond_distance_DH
_geom_hbond_distance_HA
_geom_hbond_distance_DA
_geom_hbond_angle_DHA
_geom_hbond_publ_flag
N2 H1 O2 4_676 0.862(10) 1.686(12) 2.5281(14) 165(3) yes
N3 H2 O1 4_676 0.81(2) 2.12(2) 2.9233(15) 168(2) yes
N3 H3 N1 3_667 0.85(2) 2.15(2) 3.0014(16) 176(2) yes
N4 H4 O1 1_655 0.78(2) 2.08(2) 2.8307(16) 161(2) yes
N4 H5 Cl1 2_756 0.77(2) 2.78(2) 3.3671(13) 135.0(19) yes
N4 H5 O2 4_676 0.77(2) 2.56(2) 3.1458(15) 134.2(19) yes
C3 H3A O2 3_666 0.9500 2.3900 3.3085(16) 162.00 yes

loop_
_geom_torsion_atom_site_label_1
_geom_torsion_atom_site_label_2
_geom_torsion_atom_site_label_3
_geom_torsion_atom_site_label_4
_geom_torsion_site_symmetry_4
_geom_torsion
C4 N1 C1 N3 . -179.71(11)
C4 N1 C1 N2 . -0.05(17)
C2 N2 C1 N3 . 179.15(11)
C2 N2 C1 N1 . -0.51(18)
C1 N2 C2 N4 . 179.70(11)
C1 N2 C2 C3 . 0.34(17)
N4 C2 C3 C4 . -178.98(11)
N2 C2 C3 C4 . 0.33(17)
C1 N1 C4 C3 . 0.85(19)
C1 N1 C4 Cl1 . -178.65(9)
C2 C3 C4 N1 . -0.99(19)
C2 C3 C4 Cl1 . 178.50(9)
O1 C5 C6 C6 3_666 -167.18(16)
O2 C5 C6 C6 3_666 12.7(2)
